data_4111560
loop_
_publ_author_name
'Timothy E. Barder'
'Shawn D. Walker'
'Joseph R. Martinelli'
'Stephen L. Buchwald'

_publ_section_title
;
 Catalysts for Suzuki-Miyaura Coupling Processes: Scope and Studies of the
 Effect of Ligand Structure
;
_journal_name_full 'Journal of the American Chemical Society'
_journal_page_first 4685
_journal_page_last 4696
_journal_paper_doi 10.1021/ja042491j
_journal_volume 127
_journal_year 2005
_chemical_formula_sum 'C43 H49 O3 P Pd'
_chemical_formula_weight 727.17
_chemical_name_systematic
; 
 ? 
;
_space_group_IT_number 2
_symmetry_cell_setting triclinic
_symmetry_space_group_name_Hall '-P 1'
_symmetry_space_group_name_H-M 'P -1'
_atom_sites_solution_hydrogens geom
_atom_sites_solution_primary direct
_atom_sites_solution_secondary difmap
_audit_creation_method SHELXL-97
_cell_angle_alpha 94.058(2)
_cell_angle_beta 96.084(2)
_cell_angle_gamma 114.705(2)
_cell_formula_units_Z 2
_cell_length_a 11.4552(15)
_cell_length_b 11.6697(15)
_cell_length_c 15.5298(19)
_cell_measurement_temperature 193(2)
_cell_volume 1860.1(4)
_computing_structure_refinement 'SHELXL-97 (Sheldrick, 1997)'
_computing_structure_solution 'SHELXS-97 (Sheldrick, 1990)'
_diffrn_ambient_temperature 193(2)
_diffrn_measured_fraction_theta_full 0.985
_diffrn_measured_fraction_theta_max 0.985
_diffrn_radiation_monochromator graphite
_diffrn_radiation_source 'fine-focus sealed tube'
_diffrn_radiation_type MoK\a
_diffrn_radiation_wavelength 0.71073
_diffrn_reflns_av_R_equivalents 0.0200
_diffrn_reflns_av_sigmaI/netI 0.0369
_diffrn_reflns_limit_h_max 12
_diffrn_reflns_limit_h_min -12
_diffrn_reflns_limit_k_max 11
_diffrn_reflns_limit_k_min -12
_diffrn_reflns_limit_l_max 17
_diffrn_reflns_limit_l_min -15
_diffrn_reflns_number 7703
_diffrn_reflns_theta_full 23.29
_diffrn_reflns_theta_max 23.29
_diffrn_reflns_theta_min 2.09
_exptl_absorpt_coefficient_mu 0.577
_exptl_absorpt_process_details sadabs
_exptl_crystal_density_diffrn 1.298
_exptl_crystal_F_000 760
_refine_diff_density_max 0.509
_refine_diff_density_min -0.338
_refine_diff_density_rms 0.052
_refine_ls_extinction_method none
_refine_ls_goodness_of_fit_ref 1.052
_refine_ls_hydrogen_treatment mixed
_refine_ls_matrix_type full
_refine_ls_number_parameters 435
_refine_ls_number_reflns 5293
_refine_ls_number_restraints 0
_refine_ls_restrained_S_all 1.052
_refine_ls_R_factor_all 0.0330
_refine_ls_R_factor_gt 0.0286
_refine_ls_shift/su_max 0.000
_refine_ls_shift/su_mean 0.000
_refine_ls_structure_factor_coef Fsqd
_refine_ls_weighting_details 'calc w=1/[\s^2^(Fo^2^)+(0.0258P)^2^+1.3207P] where P=(Fo^2^+2Fc^2^)/3'
_refine_ls_weighting_scheme calc
_refine_ls_wR_factor_gt 0.0676
_refine_ls_wR_factor_ref 0.0695
_reflns_number_gt 4858
_reflns_number_total 5293
_reflns_threshold_expression >2sigma(I)
_cod_data_source_file ja042491jsi20041214_041404.cif
_cod_data_source_block c:\xray_data\03166\work\03166-good
_cod_database_code 4111560

loop_
_symmetry_equiv_pos_as_xyz
'x, y, z'
'-x, -y, -z'

loop_
_atom_site_label
_atom_site_type_symbol
_atom_site_fract_x
_atom_site_fract_y
_atom_site_fract_z
_atom_site_U_iso_or_equiv
_atom_site_adp_type
_atom_site_occupancy
_atom_site_symmetry_multiplicity
_atom_site_calc_flag
_atom_site_refinement_flags
Pd1 Pd 0.133525(19) 0.38068(2) 0.287666(13) 0.02399(8) Uani 1 1 d .
P2 P 0.32000(7) 0.47412(7) 0.22813(5) 0.02636(17) Uani 1 1 d .
O1 O -0.20880(18) 0.16613(18) 0.32375(13) 0.0336(5) Uani 1 1 d .
O3 O 0.31915(19) 0.37816(19) 0.46605(12) 0.0352(5) Uani 1 1 d .
O2 O 0.14970(19) 0.10740(19) 0.20300(14) 0.0411(5) Uani 1 1 d .
C32 C -0.0472(2) 0.3717(3) 0.32176(18) 0.0268(6) Uani 1 1 d .
H32 H -0.0484 0.3907 0.3854 0.032 Uiso 1 1 calc R
C6 C 0.3643(2) 0.2904(3) 0.30927(17) 0.0252(6) Uani 1 1 d .
C33 C -0.1432(3) 0.2479(3) 0.27969(18) 0.0280(6) Uani 1 1 d .
C1 C 0.4176(3) 0.3898(3) 0.25957(17) 0.0267(6) Uani 1 1 d .
C31 C 0.0151(3) 0.4790(3) 0.27779(18) 0.0267(6) Uani 1 1 d .
H31 H -0.0293 0.4707 0.2171 0.032 Uiso 1 1 calc R
C34 C -0.1627(3) 0.2187(3) 0.18330(19) 0.0302(7) Uani 1 1 d .
H34 H -0.1077 0.2790 0.1503 0.036 Uiso 1 1 calc R
C2 C 0.5413(3) 0.4176(3) 0.23638(18) 0.0334(7) Uani 1 1 d .
H2 H 0.5777 0.4830 0.2008 0.040 Uiso 1 1 calc R
C4 C 0.5589(3) 0.2554(3) 0.3157(2) 0.0377(8) Uani 1 1 d .
H4 H 0.6074 0.2109 0.3359 0.045 Uiso 1 1 calc R
C7 C 0.2295(3) 0.2459(3) 0.33386(18) 0.0266(6) Uani 1 1 d .
C5 C 0.4356(3) 0.2245(3) 0.33730(18) 0.0311(7) Uani 1 1 d .
H5 H 0.3993 0.1576 0.3717 0.037 Uiso 1 1 calc R
C26 C 0.1605(3) 0.7654(3) 0.45313(19) 0.0378(7) Uani 1 1 d .
H26 H 0.1827 0.7833 0.5148 0.045 Uiso 1 1 calc R
C14 C 0.4262(3) 0.6574(3) 0.37236(19) 0.0396(8) Uani 1 1 d .
H14A H 0.3381 0.6149 0.3885 0.048 Uiso 1 1 calc R
H14B H 0.4792 0.6159 0.3976 0.048 Uiso 1 1 calc R
C12 C 0.1251(3) 0.1381(3) 0.28377(19) 0.0322(7) Uani 1 1 d .
C25 C 0.1073(3) 0.6409(3) 0.41351(18) 0.0331(7) Uani 1 1 d .
H25 H 0.0927 0.5742 0.4487 0.040 Uiso 1 1 calc R
C30 C 0.0747(3) 0.6110(3) 0.32307(17) 0.0270(6) Uani 1 1 d .
C8 C 0.2129(3) 0.2794(3) 0.41957(18) 0.0304(7) Uani 1 1 d .
C9 C 0.1005(3) 0.2079(3) 0.4533(2) 0.0382(7) Uani 1 1 d .
H9 H 0.0905 0.2318 0.5108 0.046 Uiso 1 1 calc R
C13 C 0.4174(3) 0.6430(3) 0.27269(18) 0.0313(7) Uani 1 1 d .
H13 H 0.3656 0.6889 0.2512 0.038 Uiso 1 1 calc R
C36 C -0.2900(3) 0.0674(3) 0.0485(2) 0.0360(7) Uani 1 1 d .
C29 C 0.0987(3) 0.7122(3) 0.27404(19) 0.0367(7) Uani 1 1 d .
H29 H 0.0781 0.6952 0.2122 0.044 Uiso 1 1 calc R
C81 C 0.3008(3) 0.4409(3) 0.5423(2) 0.0476(9) Uani 1 1 d .
H81A H 0.2284 0.4635 0.5278 0.071 Uiso 1 1 calc R
H81B H 0.3802 0.5181 0.5639 0.071 Uiso 1 1 calc R
H81C H 0.2811 0.3839 0.5875 0.071 Uiso 1 1 calc R
C27 C 0.1816(3) 0.8637(3) 0.4032(2) 0.0415(8) Uani 1 1 d .
H27 H 0.2163 0.9490 0.4304 0.050 Uiso 1 1 calc R
C41 C -0.3809(3) -0.0573(3) 0.0189(2) 0.0511(9) Uani 1 1 d .
H41 H -0.4165 -0.1139 0.0601 0.061 Uiso 1 1 calc R
C19 C 0.3175(3) 0.4670(3) 0.10813(18) 0.0359(7) Uani 1 1 d .
H19 H 0.4097 0.5043 0.0970 0.043 Uiso 1 1 calc R
C3 C 0.6103(3) 0.3516(3) 0.26440(19) 0.0376(8) Uani 1 1 d .
H3 H 0.6939 0.3722 0.2484 0.045 Uiso 1 1 calc R
C28 C 0.1519(3) 0.8368(3) 0.3137(2) 0.0451(8) Uani 1 1 d .
H28 H 0.1680 0.9041 0.2789 0.054 Uiso 1 1 calc R
C35 C -0.2550(3) 0.1105(3) 0.1425(2) 0.0353(7) Uani 1 1 d .
H35 H -0.3054 0.0529 0.1789 0.042 Uiso 1 1 calc R
C10 C 0.0038(3) 0.1024(3) 0.4031(2) 0.0422(8) Uani 1 1 d .
H10 H -0.0714 0.0523 0.4272 0.051 Uiso 1 1 calc R
C37 C -0.2408(4) 0.1467(3) -0.0139(2) 0.0541(10) Uani 1 1 d .
H37 H -0.1777 0.2316 0.0040 0.065 Uiso 1 1 calc R
C18 C 0.5503(3) 0.7118(3) 0.2461(2) 0.0489(9) Uani 1 1 d .
H18A H 0.5424 0.7048 0.1817 0.059 Uiso 1 1 calc R
H18B H 0.6074 0.6722 0.2675 0.059 Uiso 1 1 calc R
C11 C 0.0139(3) 0.0681(3) 0.3182(2) 0.0397(8) Uani 1 1 d .
H11 H -0.0552 -0.0032 0.2836 0.048 Uiso 1 1 calc R
C20 C 0.2525(4) 0.3291(3) 0.0650(2) 0.0512(9) Uani 1 1 d .
H20A H 0.2995 0.2819 0.0903 0.061 Uiso 1 1 calc R
H20B H 0.1620 0.2886 0.0772 0.061 Uiso 1 1 calc R
C40 C -0.4197(4) -0.0996(4) -0.0692(3) 0.0606(11) Uani 1 1 d .
H40 H -0.4809 -0.1851 -0.0881 0.073 Uiso 1 1 calc R
C121 C 0.0434(3) 0.0164(3) 0.1415(2) 0.0587(10) Uani 1 1 d .
H12A H 0.0096 -0.0661 0.1639 0.088 Uiso 1 1 calc R
H12B H 0.0735 0.0078 0.0857 0.088 Uiso 1 1 calc R
H12C H -0.0255 0.0451 0.1329 0.088 Uiso 1 1 calc R
C38 C -0.2820(4) 0.1041(4) -0.1015(2) 0.0720(12) Uani 1 1 d .
H38 H -0.2489 0.1607 -0.1432 0.086 Uiso 1 1 calc R
C16 C 0.6188(4) 0.8679(3) 0.3838(2) 0.0610(10) Uani 1 1 d .
H16A H 0.6790 0.8344 0.4097 0.073 Uiso 1 1 calc R
H16B H 0.6538 0.9592 0.4064 0.073 Uiso 1 1 calc R
C17 C 0.6104(3) 0.8529(3) 0.2847(2) 0.0570(10) Uani 1 1 d .
H17A H 0.6986 0.8965 0.2690 0.068 Uiso 1 1 calc R
H17B H 0.5569 0.8938 0.2593 0.068 Uiso 1 1 calc R
C24 C 0.2525(5) 0.5431(4) 0.0667(2) 0.0692(12) Uani 1 1 d .
H24A H 0.2995 0.6334 0.0923 0.083 Uiso 1 1 calc R
H24B H 0.1621 0.5113 0.0795 0.083 Uiso 1 1 calc R
C15 C 0.4876(4) 0.7979(3) 0.4099(2) 0.0561(10) Uani 1 1 d .
H15A H 0.4301 0.8373 0.3889 0.067 Uiso 1 1 calc R
H15B H 0.4960 0.8053 0.4744 0.067 Uiso 1 1 calc R
C21 C 0.2522(4) 0.3211(4) -0.0336(2) 0.0628(11) Uani 1 1 d .
H21A H 0.3428 0.3542 -0.0459 0.075 Uiso 1 1 calc R
H21B H 0.2061 0.2311 -0.0600 0.075 Uiso 1 1 calc R
C22 C 0.1866(4) 0.3967(4) -0.0746(2) 0.0716(12) Uani 1 1 d .
H22A H 0.1918 0.3935 -0.1379 0.086 Uiso 1 1 calc R
H22B H 0.0937 0.3587 -0.0674 0.086 Uiso 1 1 calc R
C39 C -0.3704(4) -0.0189(4) -0.1292(3) 0.0688(12) Uani 1 1 d .
H39 H -0.3973 -0.0479 -0.1899 0.083 Uiso 1 1 calc R
C23 C 0.2511(6) 0.5327(5) -0.0325(2) 0.0917(17) Uani 1 1 d .
H23A H 0.2043 0.5798 -0.0582 0.110 Uiso 1 1 calc R
H23B H 0.3415 0.5727 -0.0451 0.110 Uiso 1 1 calc R

loop_
_atom_site_aniso_label
_atom_site_aniso_U_11
_atom_site_aniso_U_22
_atom_site_aniso_U_33
_atom_site_aniso_U_23
_atom_site_aniso_U_13
_atom_site_aniso_U_12
Pd1 0.02001(12) 0.02618(13) 0.02687(13) 0.00378(9) 0.00341(8) 0.01092(9)
P2 0.0221(4) 0.0322(4) 0.0249(4) 0.0045(3) 0.0030(3) 0.0118(3)
O1 0.0286(11) 0.0357(12) 0.0370(12) 0.0104(10) 0.0081(9) 0.0126(10)
O3 0.0357(11) 0.0413(12) 0.0266(11) -0.0043(9) 0.0014(9) 0.0167(10)
O2 0.0347(12) 0.0381(12) 0.0423(13) -0.0140(10) -0.0079(10) 0.0137(10)
C32 0.0221(14) 0.0323(16) 0.0294(15) 0.0064(13) 0.0061(12) 0.0140(13)
C6 0.0227(14) 0.0272(15) 0.0234(14) -0.0069(12) -0.0026(11) 0.0114(12)
C33 0.0217(14) 0.0333(17) 0.0366(17) 0.0064(14) 0.0059(13) 0.0183(13)
C1 0.0235(14) 0.0338(16) 0.0221(14) -0.0042(12) -0.0007(12) 0.0137(13)
C31 0.0220(14) 0.0331(16) 0.0266(15) 0.0016(12) 0.0008(12) 0.0144(13)
C34 0.0281(15) 0.0294(16) 0.0357(17) 0.0067(13) 0.0072(13) 0.0138(14)
C2 0.0267(16) 0.0429(18) 0.0291(16) -0.0006(13) 0.0045(13) 0.0140(14)
C4 0.0352(18) 0.0433(19) 0.0396(18) -0.0067(15) -0.0044(14) 0.0257(15)
C7 0.0248(15) 0.0238(15) 0.0323(16) 0.0044(12) -0.0002(12) 0.0124(12)
C5 0.0322(16) 0.0329(17) 0.0295(16) -0.0021(13) -0.0014(13) 0.0178(14)
C26 0.0450(19) 0.0403(19) 0.0279(16) -0.0006(14) 0.0084(14) 0.0183(16)
C14 0.0434(19) 0.0360(18) 0.0323(17) 0.0046(14) 0.0041(14) 0.0105(15)
C12 0.0300(16) 0.0278(16) 0.0406(18) 0.0004(13) -0.0022(13) 0.0167(14)
C25 0.0363(17) 0.0363(18) 0.0301(16) 0.0081(13) 0.0085(13) 0.0174(14)
C30 0.0242(14) 0.0315(16) 0.0284(16) 0.0040(12) 0.0035(12) 0.0150(13)
C8 0.0312(16) 0.0317(17) 0.0333(17) 0.0047(13) 0.0028(13) 0.0186(14)
C9 0.0397(18) 0.046(2) 0.0395(18) 0.0181(15) 0.0127(15) 0.0254(17)
C13 0.0339(16) 0.0305(16) 0.0299(16) 0.0078(13) 0.0057(13) 0.0134(14)
C36 0.0351(17) 0.0305(17) 0.0408(18) -0.0022(14) 0.0021(14) 0.0145(14)
C29 0.0460(18) 0.0352(18) 0.0291(16) 0.0057(14) 0.0012(14) 0.0185(15)
C81 0.058(2) 0.058(2) 0.0320(18) -0.0054(16) 0.0009(16) 0.0334(19)
C27 0.051(2) 0.0277(17) 0.043(2) -0.0046(14) 0.0072(16) 0.0154(15)
C41 0.049(2) 0.041(2) 0.053(2) -0.0020(17) -0.0058(17) 0.0132(17)
C19 0.0297(16) 0.0482(19) 0.0267(16) 0.0055(14) 0.0042(13) 0.0135(15)
C3 0.0239(16) 0.052(2) 0.0368(18) -0.0098(15) 0.0003(13) 0.0193(15)
C28 0.060(2) 0.0335(19) 0.044(2) 0.0098(15) 0.0079(17) 0.0221(17)
C35 0.0351(17) 0.0320(17) 0.0374(18) 0.0066(14) 0.0046(14) 0.0128(15)
C10 0.0310(17) 0.0401(19) 0.062(2) 0.0277(17) 0.0136(16) 0.0170(16)
C37 0.060(2) 0.045(2) 0.041(2) -0.0069(17) 0.0134(17) 0.0073(18)
C18 0.0398(19) 0.045(2) 0.054(2) 0.0103(17) 0.0111(16) 0.0085(16)
C11 0.0260(16) 0.0271(17) 0.061(2) 0.0071(15) -0.0025(15) 0.0088(14)
C20 0.061(2) 0.057(2) 0.0330(18) -0.0040(16) -0.0019(16) 0.0262(19)
C40 0.057(2) 0.046(2) 0.068(3) -0.021(2) -0.009(2) 0.0207(19)
C121 0.051(2) 0.049(2) 0.060(2) -0.0176(18) -0.0219(18) 0.0172(18)
C38 0.088(3) 0.068(3) 0.040(2) -0.008(2) 0.019(2) 0.016(2)
C16 0.054(2) 0.041(2) 0.065(3) -0.0049(18) -0.0108(19) 0.0053(18)
C17 0.044(2) 0.043(2) 0.067(3) 0.0135(19) 0.0084(18) 0.0011(18)
C24 0.117(4) 0.085(3) 0.032(2) 0.0084(19) -0.001(2) 0.070(3)
C15 0.064(2) 0.044(2) 0.044(2) -0.0040(17) 0.0000(18) 0.0103(19)
C21 0.068(3) 0.076(3) 0.036(2) -0.0104(19) -0.0008(18) 0.027(2)
C22 0.076(3) 0.110(4) 0.029(2) 0.001(2) -0.0050(19) 0.045(3)
C39 0.073(3) 0.082(3) 0.043(2) -0.028(2) 0.002(2) 0.032(3)
C23 0.166(5) 0.098(4) 0.033(2) 0.013(2) -0.003(3) 0.081(4)

loop_
_atom_type_symbol
_atom_type_description
_atom_type_scat_dispersion_real
_atom_type_scat_dispersion_imag
_atom_type_scat_source
C C 0.0033 0.0016 'International Tables Vol C Tables 4.2.6.8 and 6.1.1.4'
H H 0.0000 0.0000 'International Tables Vol C Tables 4.2.6.8 and 6.1.1.4'
O O 0.0106 0.0060 'International Tables Vol C Tables 4.2.6.8 and 6.1.1.4'
P P 0.1023 0.0942 'International Tables Vol C Tables 4.2.6.8 and 6.1.1.4'
Pd Pd -0.9988 1.0072 'International Tables Vol C Tables 4.2.6.8 and 6.1.1.4'

loop_
_geom_angle_atom_site_label_1
_geom_angle_atom_site_label_2
_geom_angle_atom_site_label_3
_geom_angle
C31 Pd1 C32 38.93(10)
C31 Pd1 P2 113.46(8)
C32 Pd1 P2 152.39(8)
C31 Pd1 C7 162.39(10)
C32 Pd1 C7 124.34(10)
P2 Pd1 C7 83.01(7)
C1 P2 C13 106.83(13)
C1 P2 C19 102.59(13)
C13 P2 C19 105.85(13)
C1 P2 Pd1 105.73(9)
C13 P2 Pd1 113.04(9)
C19 P2 Pd1 121.50(10)
C8 O3 C81 117.6(2)
C12 O2 C121 118.2(3)
C31 C32 C33 125.0(3)
C31 C32 Pd1 69.02(15)
C33 C32 Pd1 103.94(18)
C5 C6 C1 119.8(3)
C5 C6 C7 116.5(2)
C1 C6 C7 123.7(2)
O1 C33 C32 120.6(3)
O1 C33 C34 119.7(3)
C32 C33 C34 119.6(3)
C6 C1 C2 118.5(3)
C6 C1 P2 117.1(2)
C2 C1 P2 124.4(2)
C32 C31 C30 122.3(2)
C32 C31 Pd1 72.05(15)
C30 C31 Pd1 115.57(18)
C35 C34 C33 121.2(3)
C3 C2 C1 121.0(3)
C3 C4 C5 119.2(3)
C8 C7 C12 116.9(3)
C8 C7 C6 120.1(2)
C12 C7 C6 119.5(2)
C8 C7 Pd1 86.84(16)
C12 C7 Pd1 90.96(17)
C6 C7 Pd1 110.26(17)
C4 C5 C6 120.9(3)
C27 C26 C25 120.2(3)
C15 C14 C13 110.6(3)
O2 C12 C11 124.6(3)
O2 C12 C7 114.0(3)
C11 C12 C7 121.3(3)
C26 C25 C30 121.5(3)
C25 C30 C29 117.2(3)
C25 C30 C31 123.4(3)
C29 C30 C31 119.4(2)
O3 C8 C9 124.6(3)
O3 C8 C7 114.1(2)
C9 C8 C7 121.1(3)
C10 C9 C8 119.8(3)
C18 C13 C14 110.6(3)
C18 C13 P2 118.3(2)
C14 C13 P2 109.40(19)
C37 C36 C41 117.4(3)
C37 C36 C35 123.0(3)
C41 C36 C35 119.6(3)
C28 C29 C30 121.4(3)
C28 C27 C26 119.4(3)
C40 C41 C36 121.1(4)
C24 C19 C20 110.3(3)
C24 C19 P2 113.0(2)
C20 C19 P2 110.5(2)
C2 C3 C4 120.5(3)
C27 C28 C29 120.4(3)
C34 C35 C36 128.6(3)
C9 C10 C11 121.2(3)
C38 C37 C36 121.0(3)
C13 C18 C17 109.9(3)
C10 C11 C12 119.6(3)
C21 C20 C19 111.3(3)
C39 C40 C41 120.1(4)
C39 C38 C37 120.7(4)
C15 C16 C17 110.7(3)
C16 C17 C18 111.4(3)
C19 C24 C23 111.0(3)
C16 C15 C14 111.5(3)
C22 C21 C20 111.3(3)
C23 C22 C21 110.3(3)
C40 C39 C38 119.6(4)
C22 C23 C24 111.9(4)

loop_
_geom_bond_atom_site_label_1
_geom_bond_atom_site_label_2
_geom_bond_distance
Pd1 C31 2.113(3)
Pd1 C32 2.153(3)
Pd1 P2 2.2850(8)
Pd1 C7 2.374(3)
P2 C1 1.825(3)
P2 C13 1.847(3)
P2 C19 1.856(3)
O1 C33 1.243(3)
O3 C8 1.362(3)
O3 C81 1.429(3)
O2 C12 1.370(4)
O2 C121 1.432(4)
C32 C31 1.422(4)
C32 C33 1.452(4)
C6 C5 1.394(4)
C6 C1 1.395(4)
C6 C7 1.511(4)
C33 C34 1.483(4)
C1 C2 1.408(4)
C31 C30 1.483(4)
C34 C35 1.321(4)
C2 C3 1.375(4)
C4 C3 1.384(4)
C4 C5 1.390(4)
C7 C8 1.415(4)
C7 C12 1.423(4)
C26 C27 1.382(4)
C26 C25 1.384(4)
C14 C15 1.528(4)
C14 C13 1.533(4)
C12 C11 1.383(4)
C25 C30 1.394(4)
C30 C29 1.397(4)
C8 C9 1.391(4)
C9 C10 1.375(4)
C13 C18 1.513(4)
C36 C37 1.386(5)
C36 C41 1.396(4)
C36 C35 1.465(4)
C29 C28 1.384(4)
C27 C28 1.377(4)
C41 C40 1.380(5)
C19 C24 1.512(5)
C19 C20 1.528(4)
C10 C11 1.381(5)
C37 C38 1.375(5)
C18 C17 1.539(5)
C20 C21 1.527(5)
C40 C39 1.366(6)
C38 C39 1.370(5)
C16 C15 1.497(5)
C16 C17 1.523(5)
C24 C23 1.536(5)
C21 C22 1.509(5)
C22 C23 1.505(6)
